data_4118026
loop_
_publ_author_name
'Elisabeth Oehlke'
'Shushu Kong'
'Pawel Arciszewski'
'Swantje Wiebalck'
'Ulrich Abram'

_publ_contact_author_address
;Freie Universit\"at Berlin, Institute of 
Chemistry and Biochemistry, Fabeckstr. 34-36,
 D-14195 Berlin, Germany
;
_publ_contact_author_email ulrich.abram@fu-berlin.de
_publ_contact_author_fax '(#49) 30 83852676'
_publ_contact_author_name 'Ulrich Abram'
_publ_contact_author_phone '(#49) 30 83854002'
_publ_section_title
;
 Aryl and NHC Compounds of Technetium and Rhenium
;
_journal_name_full 'Journal of the American Chemical Society'
_journal_page_first 9118
_journal_page_last 9121
_journal_paper_doi 10.1021/ja3033718
_journal_volume 134
_journal_year 2012
_chemical_formula_moiety 'C46 H34 N7 Re'
_chemical_formula_sum 'C46 H34 N7 Re'
_chemical_formula_weight 871.00
_chemical_name_common '[ReNPh(LPh)(LPh-H)]'
_chemical_name_systematic
;
Diphenyl(1,3,4-Triphenyl-1,2,4-triazol-5-yliden-C)(1,3,4-Triphenyl-1,2,4-
triazol-5-ylidenato-C,C)nitridotechnetium(V)
;
_space_group_IT_number 14
_symmetry_cell_setting monoclinic
_symmetry_space_group_name_Hall '-P 2ybc'
_symmetry_space_group_name_H-M 'P 1 21/c 1'
_atom_sites_solution_hydrogens geom
_atom_sites_solution_primary heavy
_atom_sites_solution_secondary difmap
_audit_creation_method SHELXL-97
_cell_angle_alpha 90.00
_cell_angle_beta 121.27(1)
_cell_angle_gamma 90.00
_cell_formula_units_Z 4
_cell_length_a 12.383(1)
_cell_length_b 16.239(1)
_cell_length_c 21.731(2)
_cell_measurement_reflns_used 10977
_cell_measurement_temperature 200(2)
_cell_measurement_theta_max 27.28
_cell_measurement_theta_min 2.19
_cell_volume 3735.0(6)
_computing_cell_refinement 'STOE X-AREA'
_computing_data_collection 'STOE X-AREA'
_computing_data_reduction 'STOE X-RED'
_computing_molecular_graphics 'ORTEP 3'
_computing_publication_material WinGX
_computing_structure_refinement 'SHELXL-97 (Sheldrick, 1997)'
_computing_structure_solution 'SHELXS-86 (Sheldrick, 1986)'
_diffrn_ambient_temperature 200(2)
_diffrn_detector_area_resol_mean 6.67
_diffrn_measured_fraction_theta_full 0.979
_diffrn_measured_fraction_theta_max 0.979
_diffrn_measurement_device_type 'STOE IPDS 2T'
_diffrn_measurement_method 'rotation method'
_diffrn_radiation_monochromator graphite
_diffrn_radiation_source 'fine-focus sealed tube'
_diffrn_radiation_type MoK\a
_diffrn_radiation_wavelength 0.71073
_diffrn_reflns_av_R_equivalents 0.1376
_diffrn_reflns_av_sigmaI/netI 0.2003
_diffrn_reflns_limit_h_max 17
_diffrn_reflns_limit_h_min -12
_diffrn_reflns_limit_k_max 22
_diffrn_reflns_limit_k_min -22
_diffrn_reflns_limit_l_max 29
_diffrn_reflns_limit_l_min -29
_diffrn_reflns_number 25749
_diffrn_reflns_theta_full 29.31
_diffrn_reflns_theta_max 29.31
_diffrn_reflns_theta_min 2.39
_diffrn_standards_decay_% 0.1
_exptl_absorpt_coefficient_mu 3.297
_exptl_absorpt_correction_T_max 0.6680
_exptl_absorpt_correction_T_min 0.4566
_exptl_absorpt_correction_type integration
_exptl_absorpt_process_details 'X-Red 32'
_exptl_crystal_colour red
_exptl_crystal_density_diffrn 1.549
_exptl_crystal_description plate
_exptl_crystal_F_000 1736
_exptl_crystal_size_max 0.29
_exptl_crystal_size_mid 0.21
_exptl_crystal_size_min 0.10
_refine_diff_density_max 0.962
_refine_diff_density_min -1.430
_refine_diff_density_rms 0.114
_refine_ls_extinction_method none
_refine_ls_goodness_of_fit_ref 0.776
_refine_ls_hydrogen_treatment constr
_refine_ls_matrix_type full
_refine_ls_number_parameters 487
_refine_ls_number_reflns 9991
_refine_ls_number_restraints 0
_refine_ls_restrained_S_all 0.776
_refine_ls_R_factor_all 0.1632
_refine_ls_R_factor_gt 0.0523
_refine_ls_shift/su_max 0.000
_refine_ls_shift/su_mean 0.000
_refine_ls_structure_factor_coef Fsqd
_refine_ls_weighting_details 'calc w=1/[\s^2^(Fo^2^)+(0.0199P)^2^+0.0000P] where P=(Fo^2^+2Fc^2^)/3'
_refine_ls_weighting_scheme calc
_refine_ls_wR_factor_gt 0.0679
_refine_ls_wR_factor_ref 0.0895
_reflns_number_gt 4261
_reflns_number_total 9991
_reflns_threshold_expression >2sigma(I)
_cod_data_source_file ja3033718_si_002_5.cif
_cod_data_source_block eotriazp
_cod_original_cell_volume 3735.0(5)
_cod_database_code 4118026

loop_
_symmetry_equiv_pos_as_xyz
'x, y, z'
'-x, y+1/2, -z+1/2'
'-x, -y, -z'
'x, -y-1/2, z-1/2'

loop_
_atom_site_label
_atom_site_type_symbol
_atom_site_fract_x
_atom_site_fract_y
_atom_site_fract_z
_atom_site_U_iso_or_equiv
_atom_site_adp_type
_atom_site_occupancy
_atom_site_symmetry_multiplicity
_atom_site_calc_flag
_atom_site_refinement_flags
Re1 Re 0.13872(3) -0.151933(16) -0.021117(17) 0.04462(9) Uani 1 1 d .
N1 N 0.0285(5) -0.2943(3) 0.0300(3) 0.0402(14) Uani 1 1 d .
N2 N -0.0520(6) -0.2972(3) -0.0841(3) 0.0414(14) Uani 1 1 d .
N3 N -0.1112(5) -0.3599(3) -0.0688(3) 0.0422(13) Uani 1 1 d .
N4 N -0.1513(6) -0.0761(3) -0.1252(3) 0.0365(13) Uani 1 1 d .
N5 N -0.0089(6) -0.0450(3) -0.1476(3) 0.0408(14) Uani 1 1 d .
N6 N -0.1162(6) -0.0086(3) -0.2016(3) 0.0444(15) Uani 1 1 d .
N10 N 0.1773(6) -0.1104(3) 0.0553(3) 0.0576(18) Uani 1 1 d .
C1 C 0.0329(7) -0.2549(3) -0.0245(3) 0.0364(16) Uani 1 1 d .
C2 C -0.0610(6) -0.3569(4) -0.0004(3) 0.0383(15) Uani 1 1 d .
C3 C -0.0235(8) -0.0868(3) -0.1003(4) 0.0437(18) Uani 1 1 d .
C4 C -0.2036(7) -0.0270(3) -0.1867(4) 0.0389(17) Uani 1 1 d .
C11 C 0.1136(7) -0.2812(3) 0.1051(4) 0.0455(19) Uani 1 1 d .
C12 C 0.2053(7) -0.3394(4) 0.1454(4) 0.0568(19) Uani 1 1 d .
H12 H 0.2131 -0.3852 0.1223 0.068 Uiso 1 1 calc R
C13 C 0.2845(9) -0.3316(5) 0.2182(4) 0.073(3) Uani 1 1 d .
H13 H 0.3458 -0.3712 0.2444 0.087 Uiso 1 1 calc R
C14 C 0.2710(9) -0.2624(5) 0.2520(4) 0.080(3) Uani 1 1 d .
H14 H 0.3227 -0.2562 0.3016 0.096 Uiso 1 1 calc R
C15 C 0.1817(9) -0.2038(4) 0.2123(4) 0.065(2) Uani 1 1 d .
H15 H 0.1752 -0.1571 0.2350 0.078 Uiso 1 1 calc R
C16 C 0.1026(8) -0.2134(4) 0.1401(4) 0.055(2) Uani 1 1 d .
H16 H 0.0407 -0.1741 0.1140 0.067 Uiso 1 1 calc R
C21 C -0.0898(8) -0.2817(4) -0.1563(4) 0.0410(18) Uani 1 1 d .
C22 C -0.2134(9) -0.2964(4) -0.2088(4) 0.063(3) Uani 1 1 d .
H22 H -0.2695 -0.3181 -0.1966 0.075 Uiso 1 1 calc R
C23 C -0.2534(10) -0.2788(5) -0.2793(5) 0.074(3) Uani 1 1 d .
H23 H -0.3368 -0.2894 -0.3149 0.089 Uiso 1 1 calc R
C24 C -0.1736(13) -0.2463(5) -0.2976(5) 0.086(4) Uani 1 1 d .
H24 H -0.2020 -0.2335 -0.3454 0.103 Uiso 1 1 calc R
C25 C -0.0497(11) -0.2324(5) -0.2449(6) 0.075(3) Uani 1 1 d .
H25 H 0.0061 -0.2103 -0.2570 0.090 Uiso 1 1 calc R
C26 C -0.0074(8) -0.2514(4) -0.1731(5) 0.055(2) Uani 1 1 d .
H26 H 0.0767 -0.2431 -0.1375 0.065 Uiso 1 1 calc R
C31 C -0.0961(7) -0.4142(3) 0.0400(4) 0.0427(18) Uani 1 1 d .
C32 C -0.0954(8) -0.3952(4) 0.0999(4) 0.055(2) Uani 1 1 d .
H32 H -0.0686 -0.3431 0.1199 0.067 Uiso 1 1 calc R
C33 C -0.1335(10) -0.4510(5) 0.1331(5) 0.079(3) Uani 1 1 d .
H33 H -0.1300 -0.4367 0.1755 0.095 Uiso 1 1 calc R
C34 C -0.1763(9) -0.5271(4) 0.1035(4) 0.063(2) Uani 1 1 d .
H34 H -0.2022 -0.5651 0.1253 0.075 Uiso 1 1 calc R
C35 C -0.1801(8) -0.5464(4) 0.0402(4) 0.058(2) Uani 1 1 d .
H35 H -0.2099 -0.5979 0.0194 0.069 Uiso 1 1 calc R
C36 C -0.1414(8) -0.4919(3) 0.0073(4) 0.046(2) Uani 1 1 d .
H36 H -0.1448 -0.5056 -0.0352 0.055 Uiso 1 1 calc R
C41 C -0.2144(7) -0.1115(3) -0.0922(4) 0.0388(16) Uani 1 1 d .
C42 C -0.3171(8) -0.1622(4) -0.1310(4) 0.060(2) Uani 1 1 d .
H42 H -0.3465 -0.1727 -0.1792 0.073 Uiso 1 1 calc R
C43 C -0.3765(9) -0.1973(5) -0.0989(6) 0.079(3) Uani 1 1 d .
H43 H -0.4469 -0.2306 -0.1256 0.095 Uiso 1 1 calc R
C44 C -0.3318(9) -0.1830(5) -0.0274(6) 0.073(3) Uani 1 1 d .
H44 H -0.3701 -0.2086 -0.0053 0.087 Uiso 1 1 calc R
C45 C -0.2314(9) -0.1316(4) 0.0116(5) 0.062(2) Uani 1 1 d .
H45 H -0.2042 -0.1196 0.0594 0.075 Uiso 1 1 calc R
C46 C -0.1701(8) -0.0973(4) -0.0213(4) 0.0506(19) Uani 1 1 d .
H46 H -0.0988 -0.0647 0.0055 0.061 Uiso 1 1 calc R
C51 C 0.1130(7) -0.0377(3) -0.1387(4) 0.0451(18) Uani 1 1 d .
C52 C 0.1322(9) 0.0081(4) -0.1853(5) 0.065(2) Uani 1 1 d .
H52 H 0.0655 0.0338 -0.2253 0.078 Uiso 1 1 calc R
C53 C 0.2543(9) 0.0144(4) -0.1704(5) 0.074(3) Uani 1 1 d .
H53 H 0.2709 0.0417 -0.2023 0.089 Uiso 1 1 calc R
C54 C 0.3524(9) -0.0199(5) -0.1080(5) 0.076(3) Uani 1 1 d .
H54 H 0.4354 -0.0123 -0.0964 0.091 Uiso 1 1 calc R
C55 C 0.3280(8) -0.0656(4) -0.0625(5) 0.064(2) Uani 1 1 d .
H55 H 0.3951 -0.0885 -0.0209 0.076 Uiso 1 1 calc R
C56 C 0.2062(7) -0.0780(3) -0.0775(4) 0.0496(19) Uani 1 1 d .
C61 C -0.3340(7) -0.0008(3) -0.2307(4) 0.0425(18) Uani 1 1 d .
C62 C -0.3879(7) -0.0007(4) -0.3046(4) 0.0518(19) Uani 1 1 d .
H62 H -0.3415 -0.0187 -0.3247 0.062 Uiso 1 1 calc R
C63 C -0.5108(9) 0.0261(5) -0.3486(4) 0.066(2) Uani 1 1 d .
H63 H -0.5472 0.0260 -0.3984 0.080 Uiso 1 1 calc R
C64 C -0.5794(8) 0.0531(4) -0.3192(4) 0.065(2) Uani 1 1 d .
H64 H -0.6626 0.0701 -0.3491 0.079 Uiso 1 1 calc R
C65 C -0.5261(8) 0.0548(4) -0.2469(5) 0.060(2) Uani 1 1 d .
H65 H -0.5722 0.0747 -0.2273 0.072 Uiso 1 1 calc R
C66 C -0.4026(7) 0.0272(4) -0.2015(4) 0.0463(18) Uani 1 1 d .
H66 H -0.3670 0.0277 -0.1518 0.056 Uiso 1 1 calc R
C71 C 0.2972(7) -0.2321(3) 0.0073(5) 0.050(2) Uani 1 1 d .
C72 C 0.3732(10) -0.2605(5) 0.0716(6) 0.080(3) Uani 1 1 d .
H72 H 0.3625 -0.2427 0.1088 0.096 Uiso 1 1 calc R
C73 C 0.4717(12) -0.3173(6) 0.0881(7) 0.116(4) Uani 1 1 d .
H73 H 0.5215 -0.3363 0.1351 0.139 Uiso 1 1 calc R
C74 C 0.4962(10) -0.3457(7) 0.0356(8) 0.114(4) Uani 1 1 d .
H74 H 0.5604 -0.3831 0.0463 0.137 Uiso 1 1 calc R
C75 C 0.4215(10) -0.3155(5) -0.0312(7) 0.096(4) Uani 1 1 d .
H75 H 0.4333 -0.3319 -0.0682 0.115 Uiso 1 1 calc R
C76 C 0.3271(9) -0.2600(4) -0.0447(6) 0.076(3) Uani 1 1 d .
H76 H 0.2793 -0.2391 -0.0912 0.091 Uiso 1 1 calc R

loop_
_atom_site_aniso_label
_atom_site_aniso_U_11
_atom_site_aniso_U_22
_atom_site_aniso_U_33
_atom_site_aniso_U_23
_atom_site_aniso_U_13
_atom_site_aniso_U_12
Re1 0.03590(15) 0.03056(11) 0.05138(16) 0.00704(18) 0.01138(11) -0.00540(18)
N1 0.040(4) 0.031(2) 0.041(3) -0.002(2) 0.014(3) -0.008(2)
N2 0.039(4) 0.028(2) 0.050(4) 0.001(2) 0.017(3) -0.009(2)
N3 0.044(4) 0.031(3) 0.042(3) 0.003(2) 0.016(3) -0.009(3)
N4 0.030(3) 0.034(3) 0.040(3) -0.004(2) 0.015(3) -0.003(2)
N5 0.033(4) 0.036(3) 0.049(4) 0.008(3) 0.018(3) 0.008(3)
N6 0.035(4) 0.040(3) 0.051(4) -0.002(3) 0.018(3) 0.000(3)
N10 0.048(5) 0.051(3) 0.053(4) 0.014(3) 0.011(3) -0.012(3)
C1 0.041(5) 0.031(3) 0.032(4) 0.004(3) 0.016(3) 0.000(3)
C2 0.035(4) 0.033(3) 0.043(4) -0.004(3) 0.017(3) -0.009(3)
C3 0.054(5) 0.035(3) 0.039(4) 0.003(3) 0.022(4) -0.005(3)
C4 0.040(5) 0.030(3) 0.039(4) -0.007(3) 0.015(4) -0.001(3)
C11 0.053(5) 0.031(3) 0.041(4) 0.000(3) 0.016(4) -0.009(3)
C12 0.058(5) 0.041(4) 0.049(4) 0.003(4) 0.013(4) 0.007(4)
C13 0.067(6) 0.063(5) 0.048(5) 0.002(4) 0.002(4) 0.009(5)
C14 0.078(8) 0.083(6) 0.042(5) -0.015(5) 0.006(5) -0.019(5)
C15 0.087(8) 0.046(4) 0.049(5) -0.011(4) 0.026(5) -0.008(4)
C16 0.069(7) 0.032(3) 0.050(5) 0.000(3) 0.020(5) -0.001(3)
C21 0.043(5) 0.032(3) 0.040(4) 0.006(3) 0.016(4) 0.000(3)
C22 0.069(7) 0.045(4) 0.049(5) 0.003(4) 0.014(5) -0.011(4)
C23 0.076(8) 0.071(5) 0.048(5) 0.015(4) 0.012(5) -0.018(5)
C24 0.142(12) 0.054(5) 0.058(6) 0.002(5) 0.049(8) -0.010(6)
C25 0.101(10) 0.061(5) 0.074(7) 0.009(5) 0.053(7) 0.007(5)
C26 0.054(6) 0.050(4) 0.061(6) -0.001(4) 0.030(5) -0.001(4)
C31 0.044(5) 0.031(3) 0.047(5) 0.003(3) 0.020(4) -0.006(3)
C32 0.070(6) 0.048(4) 0.060(5) -0.008(4) 0.042(5) -0.017(4)
C33 0.124(10) 0.065(5) 0.064(6) -0.005(4) 0.059(6) -0.019(5)
C34 0.086(7) 0.048(4) 0.073(6) 0.006(4) 0.055(6) -0.006(4)
C35 0.068(6) 0.031(3) 0.077(6) -0.006(4) 0.040(5) -0.012(4)
C36 0.065(5) 0.031(3) 0.045(5) -0.012(3) 0.030(4) -0.015(4)
C41 0.036(4) 0.036(3) 0.045(4) 0.004(3) 0.021(4) 0.009(3)
C42 0.062(6) 0.057(4) 0.063(5) -0.010(4) 0.033(4) -0.016(4)
C43 0.034(6) 0.086(6) 0.099(8) 0.017(6) 0.021(6) -0.017(4)
C44 0.068(7) 0.079(5) 0.092(7) 0.016(5) 0.056(6) -0.005(5)
C45 0.064(6) 0.056(5) 0.075(6) -0.001(4) 0.041(5) 0.003(4)
C46 0.057(6) 0.038(3) 0.057(5) 0.002(3) 0.030(4) -0.002(3)
C51 0.037(5) 0.032(3) 0.070(5) 0.009(3) 0.030(4) 0.005(3)
C52 0.060(7) 0.055(4) 0.093(7) 0.027(4) 0.049(6) 0.015(4)
C53 0.062(7) 0.060(5) 0.115(8) 0.027(5) 0.056(7) 0.010(5)
C54 0.051(6) 0.073(5) 0.114(8) 0.026(5) 0.049(6) 0.001(5)
C55 0.041(5) 0.043(4) 0.090(6) 0.011(4) 0.022(5) -0.006(4)
C56 0.038(5) 0.025(3) 0.070(5) 0.007(3) 0.017(4) -0.001(3)
C61 0.043(5) 0.033(3) 0.046(5) 0.001(3) 0.019(4) 0.000(3)
C62 0.035(5) 0.068(4) 0.042(5) -0.005(4) 0.013(4) 0.009(4)
C63 0.059(7) 0.074(5) 0.046(5) -0.007(4) 0.014(5) -0.001(5)
C64 0.047(6) 0.068(5) 0.058(6) -0.002(4) 0.011(5) 0.012(4)
C65 0.051(6) 0.060(4) 0.071(6) 0.005(4) 0.032(5) 0.016(4)
C66 0.038(5) 0.045(4) 0.051(5) 0.002(3) 0.019(4) 0.003(3)
C71 0.036(5) 0.027(3) 0.087(6) 0.017(4) 0.031(5) 0.004(3)
C72 0.057(7) 0.063(5) 0.095(8) 0.018(5) 0.021(6) -0.011(5)
C73 0.074(9) 0.070(7) 0.142(12) 0.049(7) 0.013(8) 0.007(6)
C74 0.063(7) 0.073(6) 0.186(13) 0.056(9) 0.049(9) 0.028(6)
C75 0.056(7) 0.047(4) 0.177(11) 0.025(6) 0.055(8) 0.005(4)
C76 0.054(7) 0.045(4) 0.112(8) 0.028(5) 0.032(6) -0.003(4)

loop_
_atom_type_symbol
_atom_type_description
_atom_type_scat_dispersion_real
_atom_type_scat_dispersion_imag
_atom_type_scat_source
C C 0.0033 0.0016 'International Tables Vol C Tables 4.2.6.8 and 6.1.1.4'
N N 0.0061 0.0033 'International Tables Vol C Tables 4.2.6.8 and 6.1.1.4'
Re Re -1.0185 7.2310 'International Tables Vol C Tables 4.2.6.8 and 6.1.1.4'
H H 0.0000 0.0000 'International Tables Vol C Tables 4.2.6.8 and 6.1.1.4'

loop_
_geom_angle_atom_site_label_1
_geom_angle_atom_site_label_2
_geom_angle_atom_site_label_3
_geom_angle
N10 Re1 C1 102.4(3)
N10 Re1 C3 105.9(3)
C1 Re1 C3 93.3(2)
N10 Re1 C71 102.5(3)
C1 Re1 C71 89.3(3)
C3 Re1 C71 150.1(3)
N10 Re1 C56 110.8(3)
C1 Re1 C56 146.8(2)
C3 Re1 C56 75.4(3)
C71 Re1 C56 86.4(3)
C1 N1 C2 108.0(5)
C1 N1 C11 125.6(5)
C2 N1 C11 125.8(5)
C1 N2 N3 112.7(5)
C1 N2 C21 128.2(5)
N3 N2 C21 119.0(5)
C2 N3 N2 104.5(5)
C3 N4 C4 108.3(5)
C3 N4 C41 124.2(5)
C4 N4 C41 127.5(6)
C3 N5 N6 115.2(6)
C3 N5 C51 120.1(6)
N6 N5 C51 124.7(6)
C4 N6 N5 104.3(6)
N2 C1 N1 103.3(5)
N2 C1 Re1 126.6(4)
N1 C1 Re1 130.1(4)
N3 C2 N1 111.5(5)
N3 C2 C31 123.1(6)
N1 C2 C31 125.4(5)
N5 C3 N4 102.7(6)
N5 C3 Re1 115.5(6)
N4 C3 Re1 141.5(5)
N6 C4 N4 109.5(6)
N6 C4 C61 123.2(6)
N4 C4 C61 127.3(7)
C12 C11 C16 118.6(7)
C12 C11 N1 119.9(6)
C16 C11 N1 121.4(6)
C13 C12 C11 121.9(7)
C13 C12 H12 119.1
C11 C12 H12 119.1
C12 C13 C14 118.2(8)
C12 C13 H13 120.9
C14 C13 H13 120.9
C15 C14 C13 120.2(8)
C15 C14 H14 119.9
C13 C14 H14 119.9
C16 C15 C14 120.6(7)
C16 C15 H15 119.7
C14 C15 H15 119.7
C15 C16 C11 120.4(7)
C15 C16 H16 119.8
C11 C16 H16 119.8
C26 C21 C22 121.0(8)
C26 C21 N2 120.6(7)
C22 C21 N2 118.4(7)
C23 C22 C21 119.4(9)
C23 C22 H22 120.3
C21 C22 H22 120.3
C24 C23 C22 121.0(10)
C24 C23 H23 119.5
C22 C23 H23 119.5
C23 C24 C25 119.2(9)
C23 C24 H24 120.4
C25 C24 H24 120.4
C24 C25 C26 120.3(10)
C24 C25 H25 119.9
C26 C25 H25 119.9
C21 C26 C25 119.1(9)
C21 C26 H26 120.4
C25 C26 H26 120.4
C32 C31 C36 119.7(6)
C32 C31 C2 125.1(5)
C36 C31 C2 115.0(6)
C31 C32 C33 121.8(6)
C31 C32 H32 119.1
C33 C32 H32 119.1
C34 C33 C32 120.0(7)
C34 C33 H33 120.0
C32 C33 H33 120.0
C33 C34 C35 118.5(7)
C33 C34 H34 120.8
C35 C34 H34 120.8
C36 C35 C34 121.9(6)
C36 C35 H35 119.0
C34 C35 H35 119.0
C35 C36 C31 118.1(6)
C35 C36 H36 120.9
C31 C36 H36 120.9
C46 C41 C42 119.8(7)
C46 C41 N4 119.8(6)
C42 C41 N4 120.3(6)
C43 C42 C41 120.4(8)
C43 C42 H42 119.8
C41 C42 H42 119.8
C42 C43 C44 119.8(8)
C42 C43 H43 120.1
C44 C43 H43 120.1
C45 C44 C43 120.6(8)
C45 C44 H44 119.7
C43 C44 H44 119.7
C44 C45 C46 119.1(8)
C44 C45 H45 120.5
C46 C45 H45 120.5
C41 C46 C45 120.3(7)
C41 C46 H46 119.9
C45 C46 H46 119.9
C52 C51 C56 125.7(7)
C52 C51 N5 121.4(7)
C56 C51 N5 112.8(6)
C51 C52 C53 117.2(8)
C51 C52 H52 121.4
C53 C52 H52 121.4
C52 C53 C54 119.9(8)
C52 C53 H53 120.0
C54 C53 H53 120.0
C53 C54 C55 120.5(9)
C53 C54 H54 119.7
C55 C54 H54 119.7
C56 C55 C54 121.6(8)
C56 C55 H55 119.2
C54 C55 H55 119.2
C55 C56 C51 114.9(7)
C55 C56 Re1 129.8(5)
C51 C56 Re1 115.3(5)
C66 C61 C62 119.7(7)
C66 C61 C4 122.4(7)
C62 C61 C4 117.9(7)
C63 C62 C61 119.9(7)
C63 C62 H62 120.1
C61 C62 H62 120.1
C64 C63 C62 120.2(8)
C64 C63 H63 119.9
C62 C63 H63 119.9
C65 C64 C63 120.0(8)
C65 C64 H64 120.0
C63 C64 H64 120.0
C64 C65 C66 120.7(8)
C64 C65 H65 119.6
C66 C65 H65 119.6
C61 C66 C65 119.5(7)
C61 C66 H66 120.3
C65 C66 H66 120.3
C72 C71 C76 113.4(8)
C72 C71 Re1 124.4(7)
C76 C71 Re1 122.2(6)
C71 C72 C73 123.4(11)
C71 C72 H72 118.3
C73 C72 H72 118.3
C74 C73 C72 121.9(11)
C74 C73 H73 119.0
C72 C73 H73 119.0
C75 C74 C73 116.1(11)
C75 C74 H74 121.9
C73 C74 H74 121.9
C74 C75 C76 120.0(12)
C74 C75 H75 120.0
C76 C75 H75 120.0
C75 C76 C71 125.1(9)
C75 C76 H76 117.5
C71 C76 H76 117.5

loop_
_geom_bond_atom_site_label_1
_geom_bond_atom_site_label_2
_geom_bond_distance
Re1 N10 1.618(6)
Re1 C1 2.102(6)
Re1 C3 2.128(7)
Re1 C71 2.160(7)
Re1 C56 2.169(7)
N1 C1 1.372(7)
N1 C2 1.393(7)
N1 C11 1.427(8)
N2 C1 1.356(8)
N2 N3 1.393(6)
N2 C21 1.407(8)
N3 C2 1.279(7)
N4 C3 1.391(9)
N4 C4 1.393(8)
N4 C41 1.429(8)
N5 C3 1.321(8)
N5 N6 1.369(7)
N5 C51 1.424(8)
N6 C4 1.317(9)
C2 C31 1.490(8)
C4 C61 1.449(10)
C11 C12 1.384(9)
C11 C16 1.385(9)
C12 C13 1.367(9)
C12 H12 0.9300
C13 C14 1.400(11)
C13 H13 0.9300
C14 C15 1.372(11)
C14 H14 0.9300
C15 C16 1.362(10)
C15 H15 0.9300
C16 H16 0.9300
C21 C26 1.343(10)
C21 C22 1.375(11)
C22 C23 1.374(11)
C22 H22 0.9300
C23 C24 1.351(13)
C23 H23 0.9300
C24 C25 1.376(14)
C24 H24 0.9300
C25 C26 1.397(11)
C25 H25 0.9300
C26 H26 0.9300
C31 C32 1.334(9)
C31 C36 1.413(7)
C32 C33 1.384(9)
C32 H32 0.9300
C33 C34 1.367(9)
C33 H33 0.9300
C34 C35 1.388(10)
C34 H34 0.9300
C35 C36 1.370(9)
C35 H35 0.9300
C36 H36 0.9300
C41 C46 1.360(9)
C41 C42 1.376(9)
C42 C43 1.372(11)
C42 H42 0.9300
C43 C44 1.372(12)
C43 H43 0.9300
C44 C45 1.366(11)
C44 H44 0.9300
C45 C46 1.400(10)
C45 H45 0.9300
C46 H46 0.9300
C51 C52 1.374(9)
C51 C56 1.390(9)
C52 C53 1.376(11)
C52 H52 0.9300
C53 C54 1.384(12)
C53 H53 0.9300
C54 C55 1.391(10)
C54 H54 0.9300
C55 C56 1.381(10)
C55 H55 0.9300
C61 C66 1.375(9)
C61 C62 1.383(9)
C62 C63 1.382(11)
C62 H62 0.9300
C63 C64 1.373(11)
C63 H63 0.9300
C64 C65 1.352(10)
C64 H64 0.9300
C65 C66 1.395(10)
C65 H65 0.9300
C66 H66 0.9300
C71 C72 1.298(11)
C71 C76 1.434(12)
C72 C73 1.420(14)
C72 H72 0.9300
C73 C74 1.402(15)
C73 H73 0.9300
C74 C75 1.345(14)
C74 H74 0.9300
C75 C76 1.381(12)
C75 H75 0.9300
C76 H76 0.9300
